data_7120859
loop_
_publ_author_name
'Juckel, Martin'
'Hicks, Jamie'
'Jiang, Dandan'
'Zhao, Lili'
'Frenking, Gernot'
'Jones, Cameron'

_publ_section_title
;
 An Acyclic Zincagermylene: Rapid Activation of Dihydrogen at Sub-Ambient
 Temperature
;
_journal_name_full 'Chemical Communications'
_journal_paper_doi 10.1039/C7CC08430G
_journal_year 2017
_chemical_formula_sum 'C71 H95 B Ge N4 Si2 Zn'
_chemical_formula_weight 1209.46
_chemical_name_systematic
; 
 ? 
;
_space_group_IT_number 2
_symmetry_cell_setting triclinic
_symmetry_space_group_name_Hall '-P 1'
_symmetry_space_group_name_H-M 'P -1'
_atom_sites_solution_hydrogens geom
_atom_sites_solution_primary direct
_atom_sites_solution_secondary difmap
_audit_creation_method SHELXL-97
_audit_update_record
;
2017-09-27 deposited with the CCDC.
2017-11-07 downloaded from the CCDC.
;
_cell_angle_alpha 82.02(3)
_cell_angle_beta 88.06(3)
_cell_angle_gamma 65.04(3)
_cell_formula_units_Z 2
_cell_length_a 12.899(3)
_cell_length_b 15.071(3)
_cell_length_c 19.496(4)
_cell_measurement_reflns_used 12638
_cell_measurement_temperature 100(2)
_cell_measurement_theta_max 25.50
_cell_measurement_theta_min 3.01
_cell_volume 3401.5(15)
_computing_cell_refinement 'XDS (Kabsch, 1993)'
_computing_data_collection 'Blu-Ice (McPhillips, 2002)'
_computing_data_reduction 'XDS (Kabsch, 1993)'
_computing_molecular_graphics X-Seed
_computing_publication_material CifTAB
_computing_structure_refinement 'SHELXL-97 (Sheldrick, 1997)'
_computing_structure_solution 'SHELXS-97 (Sheldrick, 1990)'
_diffrn_ambient_temperature 100(2)
_diffrn_measured_fraction_theta_full 0.997
_diffrn_measured_fraction_theta_max 0.997
_diffrn_measurement_device_type 'ADSC Quantum 210r'
_diffrn_radiation_source 'Australian Synchrotron'
_diffrn_radiation_type Synchrotron
_diffrn_radiation_wavelength 0.71090
_diffrn_reflns_av_R_equivalents 0.0877
_diffrn_reflns_av_sigmaI/netI 0.0507
_diffrn_reflns_limit_h_max 15
_diffrn_reflns_limit_h_min -15
_diffrn_reflns_limit_k_max 18
_diffrn_reflns_limit_k_min -18
_diffrn_reflns_limit_l_max 23
_diffrn_reflns_limit_l_min -23
_diffrn_reflns_number 57853
_diffrn_reflns_theta_full 25.50
_diffrn_reflns_theta_max 25.50
_diffrn_reflns_theta_min 3.01
_exptl_absorpt_coefficient_mu 0.871
_exptl_absorpt_correction_T_max 0.957
_exptl_absorpt_correction_T_min 0.916
_exptl_absorpt_correction_type multi-scan
_exptl_absorpt_process_details XDS
_exptl_crystal_colour colorless
_exptl_crystal_density_diffrn 1.181
_exptl_crystal_density_method 'not measured'
_exptl_crystal_description block
_exptl_crystal_F_000 1288
_exptl_crystal_size_max 0.10
_exptl_crystal_size_mid 0.08
_exptl_crystal_size_min 0.05
_refine_diff_density_max 1.192
_refine_diff_density_min -0.978
_refine_diff_density_rms 0.070
_refine_ls_extinction_method none
_refine_ls_goodness_of_fit_ref 1.031
_refine_ls_hydrogen_treatment mixed
_refine_ls_matrix_type full
_refine_ls_number_parameters 794
_refine_ls_number_reflns 12638
_refine_ls_number_restraints 27
_refine_ls_restrained_S_all 1.039
_refine_ls_R_factor_all 0.0720
_refine_ls_R_factor_gt 0.0541
_refine_ls_shift/su_max 0.001
_refine_ls_shift/su_mean 0.000
_refine_ls_structure_factor_coef Fsqd
_refine_ls_weighting_details 'calc w=1/[\s^2^(Fo^2^)+(0.0638P)^2^+4.2368P] where P=(Fo^2^+2Fc^2^)/3'
_refine_ls_weighting_scheme calc
_refine_ls_wR_factor_gt 0.1289
_refine_ls_wR_factor_ref 0.1387
_reflns_number_gt 9988
_reflns_number_total 12638
_reflns_threshold_expression >2sigma(I)
_cod_data_source_file c7cc08430g2.cif
_cod_data_source_block cmpd3
_cod_original_cell_volume 3401.4(12)
_cod_original_sg_symbol_H-M P-1
_cod_database_code 7120859

loop_
_symmetry_equiv_pos_as_xyz
'x, y, z'
'-x, -y, -z'

loop_
_atom_site_label
_atom_site_type_symbol
_atom_site_fract_x
_atom_site_fract_y
_atom_site_fract_z
_atom_site_U_iso_or_equiv
_atom_site_adp_type
_atom_site_occupancy
_atom_site_symmetry_multiplicity
_atom_site_calc_flag
_atom_site_refinement_flags
_atom_site_disorder_assembly
_atom_site_disorder_group
Ge1 Ge 0.70923(4) 0.59893(4) 0.29218(2) 0.0284(2) Uani 0.863(3) 1 d PD A 3
Zn1 Zn 0.53150(3) 0.74206(3) 0.29518(2) 0.02885(12) Uani 1 1 d . . .
Si1 Si 0.69481(8) 0.60178(7) 0.13164(5) 0.0333(2) Uani 1 1 d . A .
N1 N 0.7421(2) 0.53434(19) 0.21352(14) 0.0299(6) Uani 1 1 d D . .
C1 C 0.9723(3) 0.2784(3) 0.25183(18) 0.0346(8) Uani 1 1 d . A .
H1 H 1.0426 0.2294 0.2722 0.042 Uiso 1 1 calc R . .
B1 B 0.8188(3) 0.4297(3) 0.22106(19) 0.0300(8) Uani 1 1 d . A .
Si2 Si 0.27188(7) 0.84249(6) 0.25761(5) 0.0286(2) Uani 1 1 d D . .
N2 N 0.9249(2) 0.3780(2) 0.26094(14) 0.0298(6) Uani 1 1 d . . .
C2 C 0.9030(3) 0.2628(3) 0.20970(18) 0.0351(8) Uani 1 1 d . . .
H2 H 0.9168 0.2010 0.1957 0.042 Uiso 1 1 calc R A .
N3 N 0.8076(2) 0.3518(2) 0.18973(14) 0.0299(6) Uani 1 1 d . A .
C3 C 0.9792(3) 0.4129(2) 0.30731(17) 0.0310(7) Uani 1 1 d . A .
N4 N 0.3916(2) 0.85533(18) 0.28433(13) 0.0244(5) Uani 1 1 d . A .
C4 C 0.9779(3) 0.3842(2) 0.37874(18) 0.0331(7) Uani 1 1 d . . .
C5 C 1.0286(3) 0.4216(3) 0.4226(2) 0.0396(9) Uani 1 1 d . A .
H5 H 1.0288 0.4039 0.4713 0.048 Uiso 1 1 calc R . .
C6 C 1.0782(3) 0.4836(3) 0.3963(2) 0.0444(9) Uani 1 1 d . . .
H6 H 1.1108 0.5092 0.4270 0.053 Uiso 1 1 calc R A .
C7 C 1.0812(3) 0.5089(3) 0.3259(2) 0.0436(9) Uani 1 1 d . A .
H7 H 1.1171 0.5506 0.3085 0.052 Uiso 1 1 calc R . .
C8 C 1.0318(3) 0.4736(3) 0.27987(19) 0.0376(8) Uani 1 1 d . . .
C9 C 0.9279(3) 0.3129(3) 0.40959(18) 0.0352(8) Uani 1 1 d . A .
H9 H 0.8846 0.3036 0.3717 0.042 Uiso 1 1 calc R . .
C10 C 0.8448(4) 0.3503(3) 0.4679(2) 0.0483(10) Uani 1 1 d . . .
H10A H 0.8854 0.3585 0.5064 0.072 Uiso 1 1 calc R A .
H10B H 0.8134 0.3023 0.4841 0.072 Uiso 1 1 calc R . .
H10C H 0.7822 0.4139 0.4506 0.072 Uiso 1 1 calc R . .
C11 C 1.0233(3) 0.2119(3) 0.4361(2) 0.0464(9) Uani 1 1 d . . .
H11A H 1.0746 0.1866 0.3983 0.070 Uiso 1 1 calc R A .
H11B H 0.9896 0.1658 0.4531 0.070 Uiso 1 1 calc R . .
H11C H 1.0666 0.2185 0.4739 0.070 Uiso 1 1 calc R . .
C12 C 1.0412(4) 0.4985(3) 0.2023(2) 0.0484(10) Uani 1 1 d . A .
H12 H 0.9888 0.4783 0.1786 0.058 Uiso 1 1 calc R . .
C13 C 1.1612(5) 0.4399(4) 0.1789(3) 0.0729(14) Uani 1 1 d . . .
H13A H 1.2149 0.4585 0.2010 0.109 Uiso 1 1 calc R A .
H13B H 1.1639 0.4541 0.1285 0.109 Uiso 1 1 calc R . .
H13C H 1.1825 0.3692 0.1923 0.109 Uiso 1 1 calc R . .
C14 C 1.0025(4) 0.6104(4) 0.1796(3) 0.0598(12) Uani 1 1 d . . .
H14A H 1.0554 0.6319 0.1995 0.090 Uiso 1 1 calc R A .
H14B H 0.9253 0.6467 0.1960 0.090 Uiso 1 1 calc R . .
H14C H 1.0021 0.6237 0.1290 0.090 Uiso 1 1 calc R . .
C15 C 0.7089(3) 0.3516(2) 0.15859(18) 0.0315(7) Uani 1 1 d . . .
C16 C 0.6129(3) 0.3649(3) 0.1998(2) 0.0400(8) Uani 1 1 d . A .
C17 C 0.5150(4) 0.3710(3) 0.1678(3) 0.0586(12) Uani 1 1 d . . .
H17 H 0.4484 0.3820 0.1942 0.070 Uiso 1 1 calc R A .
C18 C 0.5126(4) 0.3616(4) 0.0986(3) 0.0656(14) Uani 1 1 d . A .
H18 H 0.4440 0.3681 0.0775 0.079 Uiso 1 1 calc R . .
C19 C 0.6090(4) 0.3427(3) 0.0602(2) 0.0573(12) Uani 1 1 d . . .
H19 H 0.6074 0.3336 0.0131 0.069 Uiso 1 1 calc R A .
C20 C 0.7091(3) 0.3368(3) 0.08946(19) 0.0393(8) Uani 1 1 d . A .
C21 C 0.6191(4) 0.3651(3) 0.2771(2) 0.0538(11) Uani 1 1 d . . .
H21 H 0.6795 0.3874 0.2863 0.065 Uiso 1 1 calc R A .
C22 C 0.6566(6) 0.2606(4) 0.3139(3) 0.0869(19) Uani 1 1 d . A .
H22A H 0.5986 0.2368 0.3060 0.130 Uiso 1 1 calc R . .
H22B H 0.6657 0.2598 0.3637 0.130 Uiso 1 1 calc R . .
H22C H 0.7297 0.2175 0.2957 0.130 Uiso 1 1 calc R . .
C23 C 0.5092(6) 0.4335(4) 0.3068(3) 0.097(2) Uani 1 1 d . A .
H23A H 0.4860 0.5008 0.2828 0.145 Uiso 1 1 calc R . .
H23B H 0.5213 0.4325 0.3563 0.145 Uiso 1 1 calc R . .
H23C H 0.4492 0.4114 0.3006 0.145 Uiso 1 1 calc R . .
C24 C 0.8146(4) 0.3103(3) 0.0458(2) 0.0502(10) Uani 1 1 d . . .
H24 H 0.8710 0.3259 0.0697 0.060 Uiso 1 1 calc R A .
C25 C 0.7911(6) 0.3689(5) -0.0269(2) 0.088(2) Uani 1 1 d . A .
H25A H 0.7405 0.3512 -0.0529 0.132 Uiso 1 1 calc R . .
H25B H 0.8634 0.3531 -0.0510 0.132 Uiso 1 1 calc R . .
H25C H 0.7544 0.4397 -0.0236 0.132 Uiso 1 1 calc R . .
C26 C 0.8697(4) 0.1999(4) 0.0407(2) 0.0595(12) Uani 1 1 d . A .
H26A H 0.8922 0.1627 0.0872 0.089 Uiso 1 1 calc R . .
H26B H 0.9375 0.1844 0.0121 0.089 Uiso 1 1 calc R . .
H26C H 0.8148 0.1818 0.0195 0.089 Uiso 1 1 calc R . .
C27 C 0.6642(3) 0.7339(3) 0.1338(2) 0.0424(9) Uani 1 1 d . . .
H27A H 0.5965 0.7642 0.1613 0.064 Uiso 1 1 calc R A .
H27B H 0.6502 0.7691 0.0864 0.064 Uiso 1 1 calc R . .
H27C H 0.7300 0.7377 0.1547 0.064 Uiso 1 1 calc R . .
C28 C 0.5603(3) 0.6002(3) 0.1021(2) 0.0429(9) Uani 1 1 d . . .
H28A H 0.5772 0.5360 0.0875 0.064 Uiso 1 1 calc R A .
H28B H 0.5261 0.6526 0.0629 0.064 Uiso 1 1 calc R . .
H28C H 0.5067 0.6113 0.1402 0.064 Uiso 1 1 calc R . .
C29 C 0.8078(4) 0.5571(3) 0.0659(2) 0.0462(9) Uani 1 1 d . . .
H29A H 0.8714 0.5731 0.0759 0.069 Uiso 1 1 calc R A .
H29B H 0.7754 0.5895 0.0195 0.069 Uiso 1 1 calc R . .
H29C H 0.8357 0.4854 0.0678 0.069 Uiso 1 1 calc R . .
C30 C 0.3820(2) 0.9469(2) 0.30400(16) 0.0232(6) Uani 1 1 d . . .
C31 C 0.3652(2) 0.9631(2) 0.37410(16) 0.0250(6) Uani 1 1 d . A .
C32 C 0.3438(3) 1.0555(2) 0.39230(17) 0.0281(7) Uani 1 1 d . . .
H32 H 0.3287 1.0660 0.4392 0.034 Uiso 1 1 calc R A .
C33 C 0.3436(3) 1.1328(2) 0.34401(17) 0.0275(7) Uani 1 1 d . A .
C34 C 0.3718(3) 1.1131(2) 0.27690(17) 0.0276(7) Uani 1 1 d . . .
H34 H 0.3785 1.1629 0.2438 0.033 Uiso 1 1 calc R A .
C35 C 0.3908(2) 1.0219(2) 0.25600(16) 0.0259(6) Uani 1 1 d . A .
C36 C 0.3786(3) 0.8772(2) 0.43039(16) 0.0272(7) Uani 1 1 d . . .
H36 H 0.3333 0.8439 0.4140 0.033 Uiso 1 1 calc R A .
C37 C 0.3296(3) 0.9106(2) 0.49840(17) 0.0297(7) Uani 1 1 d . A .
C38 C 0.2144(3) 0.9353(3) 0.51098(19) 0.0422(9) Uani 1 1 d . . .
H38 H 0.1685 0.9270 0.4776 0.051 Uiso 1 1 calc R A .
C39 C 0.1659(3) 0.9715(4) 0.5710(2) 0.0542(11) Uani 1 1 d . A .
H39 H 0.0866 0.9902 0.5780 0.065 Uiso 1 1 calc R . .
C40 C 0.2330(3) 0.9808(3) 0.6213(2) 0.0475(10) Uani 1 1 d . . .
H40 H 0.1999 1.0043 0.6632 0.057 Uiso 1 1 calc R A .
C41 C 0.3472(3) 0.9562(3) 0.61073(19) 0.0382(8) Uani 1 1 d . A .
H41 H 0.3928 0.9633 0.6449 0.046 Uiso 1 1 calc R . .
C42 C 0.3957(3) 0.9207(2) 0.54969(18) 0.0332(7) Uani 1 1 d . . .
H42 H 0.4749 0.9030 0.5428 0.040 Uiso 1 1 calc R A .
C43 C 0.5028(3) 0.7999(2) 0.43890(16) 0.0293(7) Uani 1 1 d . A .
C44 C 0.5254(3) 0.7064(3) 0.47426(19) 0.0392(8) Uani 1 1 d . . .
H44 H 0.4639 0.6924 0.4925 0.047 Uiso 1 1 calc R A .
C45 C 0.6365(4) 0.6335(3) 0.4832(2) 0.0479(10) Uani 1 1 d . A .
H45 H 0.6505 0.5700 0.5071 0.058 Uiso 1 1 calc R . .
C46 C 0.7260(4) 0.6531(3) 0.4574(2) 0.0491(11) Uani 1 1 d . . .
H46 H 0.8019 0.6029 0.4632 0.059 Uiso 1 1 calc R A .
C47 C 0.7061(3) 0.7453(3) 0.4233(2) 0.0450(9) Uani 1 1 d . A .
H47 H 0.7683 0.7590 0.4058 0.054 Uiso 1 1 calc R . .
C48 C 0.5939(3) 0.8191(3) 0.41430(19) 0.0362(8) Uani 1 1 d . . .
H48 H 0.5805 0.8828 0.3910 0.043 Uiso 1 1 calc R A .
C49 C 0.3180(3) 1.2330(2) 0.36387(19) 0.0365(8) Uani 1 1 d . . .
H49A H 0.3784 1.2532 0.3472 0.055 Uiso 1 1 calc R A .
H49B H 0.3147 1.2297 0.4144 0.055 Uiso 1 1 calc R . .
H49C H 0.2443 1.2812 0.3429 0.055 Uiso 1 1 calc R . .
C50 C 0.4312(3) 1.0046(2) 0.18279(17) 0.0289(7) Uani 1 1 d . . .
H50 H 0.4473 0.9344 0.1794 0.035 Uiso 1 1 calc R A .
C51 C 0.3452(3) 1.0675(3) 0.12417(18) 0.0325(7) Uani 1 1 d . A .
C52 C 0.2418(3) 1.1470(3) 0.13307(19) 0.0369(8) Uani 1 1 d . . .
H52 H 0.2225 1.1662 0.1778 0.044 Uiso 1 1 calc R A .
C53 C 0.1668(3) 1.1984(3) 0.0773(2) 0.0485(10) Uani 1 1 d . A .
H53 H 0.0969 1.2529 0.0842 0.058 Uiso 1 1 calc R . .
C54 C 0.1927(4) 1.1711(3) 0.0120(2) 0.0536(11) Uani 1 1 d . . .
H54 H 0.1411 1.2069 -0.0261 0.064 Uiso 1 1 calc R A .
C55 C 0.2944(4) 1.0912(3) 0.0020(2) 0.0514(10) Uani 1 1 d . A .
H55 H 0.3120 1.0710 -0.0426 0.062 Uiso 1 1 calc R . .
C56 C 0.3702(3) 1.0410(3) 0.05762(19) 0.0422(9) Uani 1 1 d . . .
H56 H 0.4407 0.9874 0.0503 0.051 Uiso 1 1 calc R A .
C57 C 0.5467(3) 1.0111(3) 0.17531(18) 0.0326(7) Uani 1 1 d . A .
C58 C 0.6423(3) 0.9352(3) 0.2102(2) 0.0385(8) Uani 1 1 d . . .
H58 H 0.6344 0.8810 0.2372 0.046 Uiso 1 1 calc R A .
C59 C 0.7491(3) 0.9376(3) 0.2062(2) 0.0499(10) Uani 1 1 d . A .
H59 H 0.8139 0.8844 0.2292 0.060 Uiso 1 1 calc R . .
C60 C 0.7603(4) 1.0165(4) 0.1690(3) 0.0640(13) Uani 1 1 d . . .
H60 H 0.8332 1.0181 0.1661 0.077 Uiso 1 1 calc R A .
C61 C 0.6680(4) 1.0929(4) 0.1362(3) 0.0706(15) Uani 1 1 d . A .
H61 H 0.6761 1.1485 0.1115 0.085 Uiso 1 1 calc R . .
C62 C 0.5598(3) 1.0899(3) 0.1387(3) 0.0547(11) Uani 1 1 d . . .
H62 H 0.4958 1.1430 0.1149 0.066 Uiso 1 1 calc R A .
C63 C 0.1447(3) 0.9083(3) 0.3094(2) 0.0335(9) Uani 0.872(4) 1 d PD A 1
H63 H 0.1728 0.8931 0.3587 0.040 Uiso 0.872(4) 1 calc PR A 1
C64 C 0.0492(3) 0.8715(4) 0.3077(3) 0.0525(13) Uani 0.872(4) 1 d PD A 1
H64A H -0.0102 0.9035 0.3402 0.079 Uiso 0.872(4) 1 calc PR A 1
H64B H 0.0820 0.7997 0.3211 0.079 Uiso 0.872(4) 1 calc PR A 1
H64C H 0.0155 0.8881 0.2607 0.079 Uiso 0.872(4) 1 calc PR A 1
C65 C 0.0942(6) 1.0216(4) 0.2914(4) 0.045(2) Uani 0.872(4) 1 d PD A 1
H65A H 0.0709 1.0403 0.2422 0.068 Uiso 0.872(4) 1 calc PR A 1
H65B H 0.1521 1.0448 0.3007 0.068 Uiso 0.872(4) 1 calc PR A 1
H65C H 0.0276 1.0517 0.3198 0.068 Uiso 0.872(4) 1 calc PR A 1
C66 C 0.2357(3) 0.8930(3) 0.16198(18) 0.0329(9) Uani 0.872(4) 1 d PD A 1
H66 H 0.2365 0.9597 0.1565 0.039 Uiso 0.872(4) 1 calc PR A 1
C67 C 0.1169(3) 0.9114(4) 0.1334(2) 0.0458(12) Uani 0.872(4) 1 d PD A 1
H67A H 0.1079 0.9416 0.0848 0.069 Uiso 0.872(4) 1 calc PR A 1
H67B H 0.0571 0.9559 0.1606 0.069 Uiso 0.872(4) 1 calc PR A 1
H67C H 0.1106 0.8484 0.1367 0.069 Uiso 0.872(4) 1 calc PR A 1
C68 C 0.3288(4) 0.8338(5) 0.1132(3) 0.0382(13) Uani 0.872(4) 1 d PD A 1
H68A H 0.3276 0.7694 0.1124 0.057 Uiso 0.872(4) 1 calc PR A 1
H68B H 0.4041 0.8241 0.1301 0.057 Uiso 0.872(4) 1 calc PR A 1
H68C H 0.3137 0.8705 0.0663 0.057 Uiso 0.872(4) 1 calc PR A 1
C69 C 0.3174(3) 0.7046(3) 0.27270(18) 0.0316(9) Uani 0.872(4) 1 d PD A 1
H69 H 0.3977 0.6737 0.2566 0.038 Uiso 0.872(4) 1 calc PR A 1
C70 C 0.2478(4) 0.6662(3) 0.2329(2) 0.0443(11) Uani 0.872(4) 1 d PD A 1
H70A H 0.2788 0.5941 0.2438 0.066 Uiso 0.872(4) 1 calc PR A 1
H70B H 0.2523 0.6844 0.1830 0.066 Uiso 0.872(4) 1 calc PR A 1
H70C H 0.1677 0.6955 0.2464 0.066 Uiso 0.872(4) 1 calc PR A 1
C71 C 0.3215(4) 0.6664(4) 0.3512(2) 0.0392(12) Uani 0.872(4) 1 d PD A 1
H71A H 0.2470 0.7027 0.3710 0.059 Uiso 0.872(4) 1 calc PR A 1
H71B H 0.3806 0.6768 0.3747 0.059 Uiso 0.872(4) 1 calc PR A 1
H71C H 0.3393 0.5958 0.3575 0.059 Uiso 0.872(4) 1 calc PR A 1
Ge1A Ge 0.6794(7) 0.5717(7) 0.3057(3) 0.106(3) Uiso 0.137(3) 1 d PD A 4
H1A H 0.800(3) 0.635(3) 0.304(3) 0.077(16) Uiso 1 1 d D . .
H2A H 0.715(4) 0.523(2) 0.3536(15) 0.060(13) Uiso 1 1 d D . .
C63A C 0.2176(19) 0.7849(18) 0.3349(9) 0.040(7) Uiso 0.128(4) 1 d PD A 2
H63A H 0.2107 0.8298 0.3697 0.048 Uiso 0.128(4) 1 calc PR A 2
C64A C 0.1000(18) 0.780(2) 0.3404(16) 0.042(7) Uiso 0.128(4) 1 d PD A 2
H64D H 0.0814 0.7634 0.2970 0.064 Uiso 0.128(4) 1 calc PR A 2
H64E H 0.0410 0.8443 0.3491 0.064 Uiso 0.128(4) 1 calc PR A 2
H64F H 0.1031 0.7293 0.3787 0.064 Uiso 0.128(4) 1 calc PR A 2
C65A C 0.312(2) 0.687(3) 0.369(3) 0.08(2) Uiso 0.128(4) 1 d PD A 2
H65D H 0.3863 0.6904 0.3655 0.117 Uiso 0.128(4) 1 calc PR A 2
H65E H 0.3148 0.6323 0.3459 0.117 Uiso 0.128(4) 1 calc PR A 2
H65F H 0.2957 0.6750 0.4183 0.117 Uiso 0.128(4) 1 calc PR A 2
C66A C 0.1433(14) 0.9641(11) 0.2427(13) 0.037(7) Uiso 0.128(4) 1 d PD A 2
H66A H 0.1725 1.0075 0.2126 0.045 Uiso 0.128(4) 1 calc PR A 2
C67A C 0.099(4) 1.019(3) 0.3063(16) 0.023(11) Uiso 0.128(4) 1 d PD A 2
H67D H 0.0222 1.0716 0.2957 0.035 Uiso 0.128(4) 1 calc PR A 2
H67E H 0.1507 1.0477 0.3177 0.035 Uiso 0.128(4) 1 calc PR A 2
H67F H 0.0963 0.9723 0.3459 0.035 Uiso 0.128(4) 1 calc PR A 2
C68A C 0.043(2) 0.969(3) 0.1993(16) 0.057(9) Uiso 0.128(4) 1 d PD A 2
H68D H 0.0041 0.9326 0.2264 0.086 Uiso 0.128(4) 1 calc PR A 2
H68E H 0.0714 0.9400 0.1569 0.086 Uiso 0.128(4) 1 calc PR A 2
H68F H -0.0120 1.0384 0.1873 0.086 Uiso 0.128(4) 1 calc PR A 2
C69A C 0.315(2) 0.7541(16) 0.1931(11) 0.058(9) Uiso 0.128(4) 1 d PD A 2
H69A H 0.3950 0.7036 0.2031 0.070 Uiso 0.128(4) 1 calc PR A 2
C70A C 0.310(4) 0.827(3) 0.128(2) 0.036(12) Uiso 0.128(4) 1 d PD A 2
H70D H 0.2847 0.8081 0.0880 0.053 Uiso 0.128(4) 1 calc PR A 2
H70E H 0.3863 0.8250 0.1203 0.053 Uiso 0.128(4) 1 calc PR A 2
H70F H 0.2561 0.8939 0.1352 0.053 Uiso 0.128(4) 1 calc PR A 2
C71A C 0.236(3) 0.703(2) 0.1842(16) 0.044(8) Uiso 0.128(4) 1 d PD A 2
H71D H 0.1559 0.7502 0.1868 0.066 Uiso 0.128(4) 1 calc PR A 2
H71E H 0.2534 0.6470 0.2210 0.066 Uiso 0.128(4) 1 calc PR A 2
H71F H 0.2483 0.6792 0.1390 0.066 Uiso 0.128(4) 1 calc PR A 2

loop_
_atom_site_aniso_label
_atom_site_aniso_U_11
_atom_site_aniso_U_22
_atom_site_aniso_U_33
_atom_site_aniso_U_23
_atom_site_aniso_U_13
_atom_site_aniso_U_12
Ge1 0.0241(3) 0.0270(3) 0.0280(3) -0.01027(17) -0.00485(16) -0.00239(18)
Zn1 0.02312(19) 0.0252(2) 0.0336(2) -0.00583(15) -0.00074(15) -0.00517(15)
Si1 0.0355(5) 0.0303(5) 0.0304(5) -0.0045(4) -0.0049(4) -0.0098(4)
N1 0.0313(14) 0.0269(14) 0.0305(14) -0.0063(11) -0.0042(11) -0.0103(12)
C1 0.0293(17) 0.0325(18) 0.0339(18) -0.0098(14) -0.0061(14) -0.0032(14)
B1 0.0317(19) 0.0321(19) 0.0265(18) -0.0062(15) -0.0004(15) -0.0131(16)
Si2 0.0218(4) 0.0272(4) 0.0378(5) -0.0112(4) -0.0024(4) -0.0090(4)
N2 0.0268(14) 0.0309(14) 0.0309(14) -0.0090(11) -0.0058(11) -0.0094(12)
C2 0.0332(18) 0.0308(17) 0.0389(19) -0.0122(15) -0.0038(15) -0.0085(15)
N3 0.0263(13) 0.0298(14) 0.0325(15) -0.0083(11) -0.0057(11) -0.0092(11)
C3 0.0258(16) 0.0298(16) 0.0351(18) -0.0109(14) -0.0062(13) -0.0072(13)
N4 0.0181(12) 0.0237(13) 0.0305(14) -0.0081(11) -0.0001(10) -0.0065(10)
C4 0.0277(16) 0.0296(17) 0.0367(18) -0.0110(14) -0.0071(14) -0.0044(14)
C5 0.0378(19) 0.0372(19) 0.0384(19) -0.0127(16) -0.0105(15) -0.0075(16)
C6 0.040(2) 0.039(2) 0.054(2) -0.0157(18) -0.0148(18) -0.0128(17)
C7 0.039(2) 0.040(2) 0.056(2) -0.0102(18) -0.0096(17) -0.0187(17)
C8 0.0331(18) 0.0365(19) 0.042(2) -0.0071(15) -0.0075(15) -0.0127(15)
C9 0.0358(18) 0.0348(18) 0.0318(18) -0.0080(14) -0.0040(14) -0.0104(15)
C10 0.051(2) 0.044(2) 0.043(2) -0.0110(17) 0.0062(18) -0.0120(19)
C11 0.048(2) 0.035(2) 0.050(2) -0.0059(17) -0.0073(18) -0.0112(17)
C12 0.051(2) 0.058(3) 0.046(2) -0.0021(19) -0.0053(18) -0.033(2)
C13 0.078(4) 0.072(3) 0.059(3) -0.007(3) 0.014(3) -0.025(3)
C14 0.055(3) 0.064(3) 0.063(3) 0.007(2) -0.010(2) -0.032(2)
C15 0.0282(16) 0.0288(16) 0.0369(18) -0.0046(14) -0.0053(14) -0.0109(14)
C16 0.0346(19) 0.0282(17) 0.056(2) -0.0056(16) 0.0030(16) -0.0121(15)
C17 0.033(2) 0.043(2) 0.101(4) -0.020(2) 0.008(2) -0.0149(18)
C18 0.037(2) 0.059(3) 0.100(4) -0.019(3) -0.026(2) -0.016(2)
C19 0.052(3) 0.060(3) 0.061(3) -0.015(2) -0.024(2) -0.021(2)
C20 0.042(2) 0.040(2) 0.039(2) -0.0092(16) -0.0084(16) -0.0179(17)
C21 0.066(3) 0.047(2) 0.054(3) -0.0091(19) 0.021(2) -0.030(2)
C22 0.114(5) 0.060(3) 0.067(3) 0.010(3) 0.019(3) -0.025(3)
C23 0.115(5) 0.065(3) 0.084(4) -0.016(3) 0.048(4) -0.015(3)
C24 0.065(3) 0.066(3) 0.037(2) -0.0215(19) 0.0053(19) -0.041(2)
C25 0.147(6) 0.114(5) 0.038(3) -0.011(3) -0.004(3) -0.088(5)
C26 0.057(3) 0.081(3) 0.059(3) -0.042(3) 0.018(2) -0.039(3)
C27 0.049(2) 0.0321(19) 0.042(2) -0.0018(16) -0.0028(17) -0.0149(17)
C28 0.040(2) 0.038(2) 0.046(2) -0.0069(16) -0.0133(17) -0.0109(17)
C29 0.050(2) 0.045(2) 0.040(2) -0.0080(17) 0.0028(17) -0.0170(19)
C30 0.0125(13) 0.0231(15) 0.0310(16) -0.0067(12) -0.0011(11) -0.0034(11)
C31 0.0148(13) 0.0259(15) 0.0315(16) -0.0056(13) -0.0008(12) -0.0054(12)
C32 0.0216(15) 0.0296(16) 0.0298(16) -0.0103(13) -0.0008(12) -0.0056(13)
C33 0.0196(14) 0.0250(15) 0.0368(17) -0.0102(13) -0.0008(12) -0.0065(12)
C34 0.0220(15) 0.0249(15) 0.0356(17) -0.0034(13) 0.0008(13) -0.0098(13)
C35 0.0172(14) 0.0280(16) 0.0311(16) -0.0086(13) 0.0011(12) -0.0067(12)
C36 0.0242(15) 0.0281(16) 0.0292(16) -0.0055(13) -0.0013(12) -0.0103(13)
C37 0.0289(16) 0.0281(16) 0.0312(17) -0.0045(13) 0.0012(13) -0.0113(13)
C38 0.0339(19) 0.064(3) 0.0316(18) -0.0121(17) 0.0012(15) -0.0219(18)
C39 0.034(2) 0.083(3) 0.043(2) -0.017(2) 0.0080(17) -0.020(2)
C40 0.046(2) 0.061(3) 0.034(2) -0.0163(18) 0.0051(17) -0.018(2)
C41 0.043(2) 0.0381(19) 0.0350(19) -0.0079(15) -0.0034(15) -0.0174(16)
C42 0.0323(17) 0.0334(18) 0.0352(18) -0.0064(14) -0.0009(14) -0.0146(15)
C43 0.0292(16) 0.0281(16) 0.0281(16) -0.0086(13) -0.0058(13) -0.0076(14)
C44 0.048(2) 0.0327(18) 0.0342(19) -0.0040(15) -0.0072(16) -0.0142(16)
C45 0.057(3) 0.034(2) 0.038(2) -0.0046(16) -0.0138(19) -0.0043(18)
C46 0.043(2) 0.044(2) 0.041(2) -0.0162(18) -0.0198(18) 0.0039(18)
C47 0.0283(18) 0.058(2) 0.045(2) -0.0163(19) -0.0035(16) -0.0110(17)
C48 0.0287(17) 0.0365(19) 0.0392(19) -0.0081(15) -0.0061(14) -0.0085(15)
C49 0.0379(19) 0.0255(17) 0.044(2) -0.0110(15) -0.0015(15) -0.0091(15)
C50 0.0214(15) 0.0294(16) 0.0339(17) -0.0084(13) 0.0052(13) -0.0080(13)
C51 0.0276(16) 0.0347(18) 0.0326(17) -0.0022(14) 0.0051(13) -0.0116(14)
C52 0.0327(18) 0.0410(19) 0.0349(19) -0.0048(15) 0.0016(14) -0.0137(16)
C53 0.0322(19) 0.050(2) 0.048(2) 0.0001(18) -0.0001(17) -0.0041(17)
C54 0.047(2) 0.065(3) 0.036(2) 0.0065(19) -0.0051(18) -0.015(2)
C55 0.052(2) 0.060(3) 0.032(2) -0.0018(18) 0.0073(17) -0.015(2)
C56 0.038(2) 0.045(2) 0.0352(19) -0.0047(16) 0.0079(15) -0.0109(17)
C57 0.0276(16) 0.0347(18) 0.0392(19) -0.0166(15) 0.0123(14) -0.0141(14)
C58 0.0285(17) 0.0395(19) 0.049(2) -0.0203(17) 0.0058(15) -0.0120(15)
C59 0.0290(19) 0.055(2) 0.067(3) -0.028(2) 0.0040(18) -0.0138(18)
C60 0.035(2) 0.069(3) 0.097(4) -0.027(3) 0.019(2) -0.027(2)
C61 0.049(3) 0.058(3) 0.112(4) -0.004(3) 0.021(3) -0.034(2)
C62 0.032(2) 0.045(2) 0.082(3) -0.003(2) 0.014(2) -0.0139(18)
C63 0.0196(17) 0.041(2) 0.040(2) -0.0168(18) 0.0011(15) -0.0096(16)
C64 0.025(2) 0.068(3) 0.070(3) -0.031(3) 0.009(2) -0.019(2)
C65 0.025(3) 0.042(3) 0.060(4) -0.023(3) -0.003(3) 0.0004(19)
C66 0.0248(19) 0.035(2) 0.036(2) -0.0100(17) -0.0045(16) -0.0083(16)
C67 0.029(2) 0.056(3) 0.047(3) -0.021(2) -0.0102(18) -0.008(2)
C68 0.034(3) 0.047(3) 0.034(3) -0.014(2) 0.002(2) -0.015(2)
C69 0.032(2) 0.033(2) 0.035(2) -0.0143(16) 0.0056(16) -0.0166(17)
C70 0.049(3) 0.043(2) 0.052(3) -0.011(2) -0.006(2) -0.028(2)
C71 0.046(3) 0.028(2) 0.046(3) -0.007(2) 0.000(2) -0.0178(19)

loop_
_atom_type_symbol
_atom_type_description
_atom_type_scat_dispersion_real
_atom_type_scat_dispersion_imag
_atom_type_scat_source
C C 0.0033 0.0016 'International Tables Vol C Tables 4.2.6.8 and 6.1.1.4'
H H 0.0000 0.0000 'International Tables Vol C Tables 4.2.6.8 and 6.1.1.4'
B B 0.0013 0.0007 'International Tables Vol C Tables 4.2.6.8 and 6.1.1.4'
N N 0.0061 0.0033 'International Tables Vol C Tables 4.2.6.8 and 6.1.1.4'
Si Si 0.0817 0.0704 'International Tables Vol C Tables 4.2.6.8 and 6.1.1.4'
Zn Zn 0.2839 1.4301 'International Tables Vol C Tables 4.2.6.8 and 6.1.1.4'
Ge Ge 0.1547 1.8001 'International Tables Vol C Tables 4.2.6.8 and 6.1.1.4'

loop_
_geom_angle_atom_site_label_1
_geom_angle_atom_site_label_2
_geom_angle_atom_site_label_3
_geom_angle
N1 Ge1 Zn1 119.04(9)
N1 Ge1 H1A 110.2(19)
Zn1 Ge1 H1A 104.1(18)
N1 Ge1 H2A 106.8(17)
Zn1 Ge1 H2A 108.2(17)
H1A Ge1 H2A 108(3)
N4 Zn1 Ge1 172.20(8)
N4 Zn1 Ge1A 164.2(3)
Ge1 Zn1 Ge1A 16.4(3)
N1 Si1 C28 112.60(17)
N1 Si1 C27 109.78(16)
C28 Si1 C27 106.67(18)
N1 Si1 C29 111.33(16)
C28 Si1 C29 110.02(19)
C27 Si1 C29 106.13(19)
B1 N1 Si1 120.7(2)
B1 N1 Ge1 118.7(2)
Si1 N1 Ge1 120.16(15)
B1 N1 Ge1A 109.6(3)
Si1 N1 Ge1A 128.2(3)
Ge1 N1 Ge1A 20.3(3)
C2 C1 N2 109.4(3)
C2 C1 H1 125.3
N2 C1 H1 125.3
N2 B1 N1 128.4(3)
N2 B1 N3 103.2(3)
N1 B1 N3 128.4(3)
N4 Si2 C69A 109.3(8)
N4 Si2 C63 111.30(14)
C69A Si2 C63 138.8(8)
N4 Si2 C66A 111.9(7)
C69A Si2 C66A 121.7(11)
C63 Si2 C66A 45.4(8)
N4 Si2 C69 103.49(15)
C69A Si2 C69 51.3(8)
C63 Si2 C69 111.47(18)
C66A Si2 C69 142.9(8)
N4 Si2 C63A 108.4(7)
C69A Si2 C63A 106.6(12)
C63 Si2 C63A 53.7(8)
C66A Si2 C63A 97.4(11)
C69 Si2 C63A 60.0(8)
N4 Si2 C66 110.94(16)
C69A Si2 C66 61.2(9)
C63 Si2 C66 108.77(17)
C66A Si2 C66 66.6(8)
C69 Si2 C66 110.82(17)
C63A Si2 C66 140.6(7)
C1 N2 C3 120.4(3)
C1 N2 B1 109.2(3)
C3 N2 B1 130.3(3)
C1 C2 N3 109.4(3)
C1 C2 H2 125.3
N3 C2 H2 125.3
C2 N3 C15 120.3(3)
C2 N3 B1 108.7(3)
C15 N3 B1 129.2(3)
C8 C3 C4 122.2(3)
C8 C3 N2 119.1(3)
C4 C3 N2 118.7(3)
C30 N4 Si2 121.10(19)
C30 N4 Zn1 120.86(18)
Si2 N4 Zn1 117.77(14)
C5 C4 C3 117.3(3)
C5 C4 C9 119.5(3)
C3 C4 C9 123.2(3)
C6 C5 C4 121.1(4)
C6 C5 H5 119.5
C4 C5 H5 119.5
C7 C6 C5 120.7(3)
C7 C6 H6 119.7
C5 C6 H6 119.7
C6 C7 C8 120.6(4)
C6 C7 H7 119.7
C8 C7 H7 119.7
C3 C8 C7 118.1(4)
C3 C8 C12 122.3(3)
C7 C8 C12 119.5(4)
C4 C9 C11 110.7(3)
C4 C9 C10 113.6(3)
C11 C9 C10 109.4(3)
C4 C9 H9 107.6
C11 C9 H9 107.6
C10 C9 H9 107.6
C9 C10 H10A 109.5
C9 C10 H10B 109.5
H10A C10 H10B 109.5
C9 C10 H10C 109.5
H10A C10 H10C 109.5
H10B C10 H10C 109.5
C9 C11 H11A 109.5
C9 C11 H11B 109.5
H11A C11 H11B 109.5
C9 C11 H11C 109.5
H11A C11 H11C 109.5
H11B C11 H11C 109.5
C13 C12 C8 111.0(4)
C13 C12 C14 111.1(4)
C8 C12 C14 112.4(4)
C13 C12 H12 107.3
C8 C12 H12 107.3
C14 C12 H12 107.3
C12 C13 H13A 109.5
C12 C13 H13B 109.5
H13A C13 H13B 109.5
C12 C13 H13C 109.5
H13A C13 H13C 109.5
H13B C13 H13C 109.5
C12 C14 H14A 109.5
C12 C14 H14B 109.5
H14A C14 H14B 109.5
C12 C14 H14C 109.5
H14A C14 H14C 109.5
H14B C14 H14C 109.5
C20 C15 C16 121.2(3)
C20 C15 N3 120.5(3)
C16 C15 N3 118.3(3)
C17 C16 C15 117.7(4)
C17 C16 C21 121.1(4)
C15 C16 C21 121.0(3)
C18 C17 C16 121.3(4)
C18 C17 H17 119.4
C16 C17 H17 119.4
C19 C18 C17 120.2(4)
C19 C18 H18 119.9
C17 C18 H18 119.9
C18 C19 C20 120.8(4)
C18 C19 H19 119.6
C20 C19 H19 119.6
C19 C20 C15 118.5(4)
C19 C20 C24 118.5(4)
C15 C20 C24 123.0(3)
C23 C21 C16 114.3(4)
C23 C21 C22 110.2(4)
C16 C21 C22 109.3(4)
C23 C21 H21 107.6
C16 C21 H21 107.6
C22 C21 H21 107.6
C21 C22 H22A 109.5
C21 C22 H22B 109.5
H22A C22 H22B 109.5
C21 C22 H22C 109.5
H22A C22 H22C 109.5
H22B C22 H22C 109.5
C21 C23 H23A 109.5
C21 C23 H23B 109.5
H23A C23 H23B 109.5
C21 C23 H23C 109.5
H23A C23 H23C 109.5
H23B C23 H23C 109.5
C20 C24 C26 110.7(4)
C20 C24 C25 113.4(4)
C26 C24 C25 109.6(4)
C20 C24 H24 107.6
C26 C24 H24 107.6
C25 C24 H24 107.6
C24 C25 H25A 109.5
C24 C25 H25B 109.5
H25A C25 H25B 109.5
C24 C25 H25C 109.5
H25A C25 H25C 109.5
H25B C25 H25C 109.5
C24 C26 H26A 109.5
C24 C26 H26B 109.5
H26A C26 H26B 109.5
C24 C26 H26C 109.5
H26A C26 H26C 109.5
H26B C26 H26C 109.5
Si1 C27 H27A 109.5
Si1 C27 H27B 109.5
H27A C27 H27B 109.5
Si1 C27 H27C 109.5
H27A C27 H27C 109.5
H27B C27 H27C 109.5
Si1 C28 H28A 109.5
Si1 C28 H28B 109.5
H28A C28 H28B 109.5
Si1 C28 H28C 109.5
H28A C28 H28C 109.5
H28B C28 H28C 109.5
Si1 C29 H29A 109.5
Si1 C29 H29B 109.5
H29A C29 H29B 109.5
Si1 C29 H29C 109.5
H29A C29 H29C 109.5
H29B C29 H29C 109.5
C35 C30 C31 117.7(3)
C35 C30 N4 122.3(3)
C31 C30 N4 120.0(3)
C32 C31 C30 120.1(3)
C32 C31 C36 120.0(3)
C30 C31 C36 119.7(3)
C33 C32 C31 122.2(3)
C33 C32 H32 118.9
C31 C32 H32 118.9
C34 C33 C32 117.2(3)
C34 C33 C49 120.9(3)
C32 C33 C49 121.8(3)
C33 C34 C35 122.2(3)
C33 C34 H34 118.9
C35 C34 H34 118.9
C30 C35 C34 120.0(3)
C30 C35 C50 121.7(3)
C34 C35 C50 118.1(3)
C37 C36 C43 112.0(3)
C37 C36 C31 112.9(3)
C43 C36 C31 111.6(3)
C37 C36 H36 106.6
C43 C36 H36 106.6
C31 C36 H36 106.6
C38 C37 C42 117.9(3)
C38 C37 C36 120.1(3)
C42 C37 C36 122.0(3)
C39 C38 C37 121.2(3)
C39 C38 H38 119.4
C37 C38 H38 119.4
C38 C39 C40 120.0(4)
C38 C39 H39 120.0
C40 C39 H39 120.0
C41 C40 C39 120.2(4)
C41 C40 H40 119.9
C39 C40 H40 119.9
C40 C41 C42 119.8(3)
C40 C41 H41 120.1
C42 C41 H41 120.1
C41 C42 C37 120.9(3)
C41 C42 H42 119.5
C37 C42 H42 119.5
C48 C43 C44 118.4(3)
C48 C43 C36 123.0(3)
C44 C43 C36 118.6(3)
C45 C44 C43 120.9(4)
C45 C44 H44 119.5
C43 C44 H44 119.5
C46 C45 C44 120.0(4)
C46 C45 H45 120.0
C44 C45 H45 120.0
C45 C46 C47 120.2(4)
C45 C46 H46 119.9
C47 C46 H46 119.9
C46 C47 C48 119.8(4)
C46 C47 H47 120.1
C48 C47 H47 120.1
C43 C48 C47 120.7(4)
C43 C48 H48 119.7
C47 C48 H48 119.7
C33 C49 H49A 109.5
C33 C49 H49B 109.5
H49A C49 H49B 109.5
C33 C49 H49C 109.5
H49A C49 H49C 109.5
H49B C49 H49C 109.5
C35 C50 C51 116.1(3)
C35 C50 C57 108.2(3)
C51 C50 C57 113.4(3)
C35 C50 H50 106.1
C51 C50 H50 106.1
C57 C50 H50 106.1
C52 C51 C56 117.9(3)
C52 C51 C50 124.4(3)
C56 C51 C50 117.7(3)
C53 C52 C51 120.7(3)
C53 C52 H52 119.6
C51 C52 H52 119.6
C54 C53 C52 120.6(4)
C54 C53 H53 119.7
C52 C53 H53 119.7
C53 C54 C55 119.7(4)
C53 C54 H54 120.2
C55 C54 H54 120.2
C54 C55 C56 119.6(4)
C54 C55 H55 120.2
C56 C55 H55 120.2
C55 C56 C51 121.4(4)
C55 C56 H56 119.3
C51 C56 H56 119.3
C62 C57 C58 118.1(3)
C62 C57 C50 123.4(3)
C58 C57 C50 118.4(3)
C59 C58 C57 121.1(4)
C59 C58 H58 119.5
C57 C58 H58 119.5
C60 C59 C58 119.7(4)
C60 C59 H59 120.1
C58 C59 H59 120.1
C61 C60 C59 120.5(4)
C61 C60 H60 119.8
C59 C60 H60 119.8
C60 C61 C62 120.1(5)
C60 C61 H61 119.9
C62 C61 H61 119.9
C57 C62 C61 120.4(4)
C57 C62 H62 119.8
C61 C62 H62 119.8
C65 C63 C64 110.4(4)
C65 C63 Si2 113.4(4)
C64 C63 Si2 114.1(3)
C65 C63 H63 106.1
C64 C63 H63 106.1
Si2 C63 H63 106.1
C67 C66 C68 109.0(3)
C67 C66 Si2 118.2(3)
C68 C66 Si2 113.2(3)
C67 C66 H66 105.1
C68 C66 H66 105.1
Si2 C66 H66 105.1
C70 C69 C71 109.8(3)
C70 C69 Si2 116.0(3)
C71 C69 Si2 111.1(3)
C70 C69 H69 106.5
C71 C69 H69 106.5
Si2 C69 H69 106.5
N1 Ge1A Zn1 111.6(4)
N1 Ge1A H2A 122(2)
Zn1 Ge1A H2A 126(2)
C65A C63A C64A 110.0(8)
C65A C63A Si2 112(2)
C64A C63A Si2 126.8(17)
C65A C63A H63A 101.3
C64A C63A H63A 101.3
Si2 C63A H63A 101.3
C63A C64A H64D 109.5
C63A C64A H64E 109.5
H64D C64A H64E 109.5
C63A C64A H64F 109.5
H64D C64A H64F 109.5
H64E C64A H64F 109.5
C63A C65A H65D 109.5
C63A C65A H65E 109.5
H65D C65A H65E 109.5
C63A C65A H65F 109.5
H65D C65A H65F 109.5
H65E C65A H65F 109.5
C67A C66A C68A 110.5(8)
C67A C66A Si2 117(2)
C68A C66A Si2 117.2(18)
C67A C66A H66A 103.3
C68A C66A H66A 103.3
Si2 C66A H66A 103.3
C66A C67A H67D 109.5
C66A C67A H67E 109.5
H67D C67A H67E 109.5
C66A C67A H67F 109.5
H67D C67A H67F 109.5
H67E C67A H67F 109.5
C66A C68A H68D 109.5
C66A C68A H68E 109.5
H68D C68A H68E 109.5
C66A C68A H68F 109.5
H68D C68A H68F 109.5
H68E C68A H68F 109.5
C71A C69A C70A 111.4(8)
C71A C69A Si2 116.7(18)
C70A C69A Si2 98(2)
C71A C69A H69A 110.0
C70A C69A H69A 110.0
Si2 C69A H69A 110.0
C69A C70A H70D 109.5
C69A C70A H70E 109.5
H70D C70A H70E 109.5
C69A C70A H70F 109.5
H70D C70A H70F 109.5
H70E C70A H70F 109.5
C69A C71A H71D 109.5
C69A C71A H71E 109.5
H71D C71A H71E 109.5
C69A C71A H71F 109.5
H71D C71A H71F 109.5
H71E C71A H71F 109.5

loop_
_geom_bond_atom_site_label_1
_geom_bond_atom_site_label_2
_geom_bond_distance
Ge1 N1 1.871(3)
Ge1 Zn1 2.4009(12)
Ge1 H1A 1.518(8)
Ge1 H2A 1.521(8)
Zn1 N4 1.881(3)
Zn1 Ge1A 2.453(8)
Si1 N1 1.745(3)
Si1 C28 1.857(4)
Si1 C27 1.865(4)
Si1 C29 1.872(4)
N1 B1 1.455(5)
N1 Ge1A 2.000(6)
C1 C2 1.345(5)
C1 N2 1.396(4)
C1 H1 0.9500
B1 N2 1.445(5)
B1 N3 1.456(5)
Si2 N4 1.741(3)
Si2 C69A 1.860(8)
Si2 C63 1.867(3)
Si2 C66A 1.874(8)
Si2 C69 1.888(4)
Si2 C63A 1.895(8)
Si2 C66 1.907(4)
N2 C3 1.439(4)
C2 N3 1.399(4)
C2 H2 0.9500
N3 C15 1.431(4)
C3 C8 1.395(5)
C3 C4 1.402(5)
N4 C30 1.438(4)
C4 C5 1.400(5)
C4 C9 1.519(5)
C5 C6 1.377(6)
C5 H5 0.9500
C6 C7 1.375(6)
C6 H6 0.9500
C7 C8 1.397(5)
C7 H7 0.9500
C8 C12 1.520(6)
C9 C11 1.530(5)
C9 C10 1.532(5)
C9 H9 1.0000
C10 H10A 0.9800
C10 H10B 0.9800
C10 H10C 0.9800
C11 H11A 0.9800
C11 H11B 0.9800
C11 H11C 0.9800
C12 C13 1.515(7)
C12 C14 1.544(6)
C12 H12 1.0000
C13 H13A 0.9800
C13 H13B 0.9800
C13 H13C 0.9800
C14 H14A 0.9800
C14 H14B 0.9800
C14 H14C 0.9800
C15 C20 1.396(5)
C15 C16 1.410(5)
C16 C17 1.389(6)
C16 C21 1.513(6)
C17 C18 1.379(7)
C17 H17 0.9500
C18 C19 1.374(7)
C18 H18 0.9500
C19 C20 1.392(5)
C19 H19 0.9500
C20 C24 1.515(6)
C21 C23 1.511(7)
C21 C22 1.515(6)
C21 H21 1.0000
C22 H22A 0.9800
C22 H22B 0.9800
C22 H22C 0.9800
C23 H23A 0.9800
C23 H23B 0.9800
C23 H23C 0.9800
C24 C26 1.525(6)
C24 C25 1.528(7)
C24 H24 1.0000
C25 H25A 0.9800
C25 H25B 0.9800
C25 H25C 0.9800
C26 H26A 0.9800
C26 H26B 0.9800
C26 H26C 0.9800
C27 H27A 0.9800
C27 H27B 0.9800
C27 H27C 0.9800
C28 H28A 0.9800
C28 H28B 0.9800
C28 H28C 0.9800
C29 H29A 0.9800
C29 H29B 0.9800
C29 H29C 0.9800
C30 C35 1.405(5)
C30 C31 1.415(4)
C31 C32 1.395(4)
C31 C36 1.530(4)
C32 C33 1.391(5)
C32 H32 0.9500
C33 C34 1.384(5)
C33 C49 1.508(4)
C34 C35 1.407(4)
C34 H34 0.9500
C35 C50 1.522(4)
C36 C37 1.507(4)
C36 C43 1.529(4)
C36 H36 1.0000
C37 C38 1.392(5)
C37 C42 1.400(5)
C38 C39 1.379(5)
C38 H38 0.9500
C39 C40 1.389(6)
C39 H39 0.9500
C40 C41 1.374(6)
C40 H40 0.9500
C41 C42 1.392(5)
C41 H41 0.9500
C42 H42 0.9500
C43 C48 1.379(5)
C43 C44 1.394(5)
C44 C45 1.388(5)
C44 H44 0.9500
C45 C46 1.371(7)
C45 H45 0.9500
C46 C47 1.376(6)
C46 H46 0.9500
C47 C48 1.403(5)
C47 H47 0.9500
C48 H48 0.9500
C49 H49A 0.9800
C49 H49B 0.9800
C49 H49C 0.9800
C50 C51 1.527(5)
C50 C57 1.533(4)
C50 H50 1.0000
C51 C52 1.392(5)
C51 C56 1.398(5)
C52 C53 1.387(5)
C52 H52 0.9500
C53 C54 1.381(6)
C53 H53 0.9500
C54 C55 1.386(6)
C54 H54 0.9500
C55 C56 1.387(6)
C55 H55 0.9500
C56 H56 0.9500
C57 C62 1.370(6)
C57 C58 1.394(5)
C58 C59 1.393(5)
C58 H58 0.9500
C59 C60 1.363(7)
C59 H59 0.9500
C60 C61 1.358(7)
C60 H60 0.9500
C61 C62 1.414(6)
C61 H61 0.9500
C62 H62 0.9500
C63 C65 1.540(6)
C63 C64 1.552(5)
C63 H63 1.0000
C64 H64A 0.9800
C64 H64B 0.9800
C64 H64C 0.9800
C65 H65A 0.9800
C65 H65B 0.9800
C65 H65C 0.9800
C66 C67 1.547(4)
C66 C68 1.548(5)
C66 H66 1.0000
C67 H67A 0.9800
C67 H67B 0.9800
C67 H67C 0.9800
C68 H68A 0.9800
C68 H68B 0.9800
C68 H68C 0.9800
C69 C70 1.535(4)
C69 C71 1.554(5)
C69 H69 1.0000
C70 H70A 0.9800
C70 H70B 0.9800
C70 H70C 0.9800
C71 H71A 0.9800
C71 H71B 0.9800
C71 H71C 0.9800
Ge1A H2A 1.09(2)
C63A C65A 1.545(8)
C63A C64A 1.550(8)
C63A H63A 1.0000
C64A H64D 0.9800
C64A H64E 0.9800
C64A H64F 0.9800
C65A H65D 0.9800
C65A H65E 0.9800
C65A H65F 0.9800
C66A C67A 1.544(8)
C66A C68A 1.544(8)
C66A H66A 1.0000
C67A H67D 0.9800
C67A H67E 0.9800
C67A H67F 0.9800
C68A H68D 0.9800
C68A H68E 0.9800
C68A H68F 0.9800
C69A C71A 1.538(8)
C69A C70A 1.539(8)
C69A H69A 1.0000
C70A H70D 0.9800
C70A H70E 0.9800
C70A H70F 0.9800
C71A H71D 0.9800
C71A H71E 0.9800
C71A H71F 0.9800
